data_4119608
loop_
_publ_author_name
'Michael P. Stewart'
'Ming-Hsun Ho'
'Stefan Wiese'
'Mary Lou Lindstrom'
'Colleen E. Thogerson'
'Simone Raugei'
'R. Morris Bullock'
'Monte L. Helm'

_publ_section_title
;
 High Catalytic Rates for Hydrogen Production Using Nickel
 Electrocatalysts with Seven-Membered Cyclic Diphosphine Ligands
 Containing One Pendant Amine
;
_journal_name_full 'Journal of the American Chemical Society'
_journal_page_first 6033
_journal_page_last 6046
_journal_paper_doi 10.1021/ja400181a
_journal_volume 135
_journal_year 2013
_chemical_formula_moiety 'C46 H50 O2 N2 Ni P4, 2(B F4), 2(C2 H3 N)'
_chemical_formula_sum 'C50 H56 B2 F8 N4 Ni O2 P4'
_chemical_formula_weight 1101.20
_chemical_name_common '[Ni(7PPh2NPhOMe1)2](BF4)2'
_space_group_IT_number 2
_symmetry_cell_setting triclinic
_symmetry_space_group_name_Hall '-P 1'
_symmetry_space_group_name_H-M 'P -1'
_atom_sites_solution_hydrogens geom
_atom_sites_solution_primary direct
_atom_sites_solution_secondary difmap
_audit_creation_method SHELXL-97
_cell_angle_alpha 72.7370(10)
_cell_angle_beta 89.9770(10)
_cell_angle_gamma 64.1910(10)
_cell_formula_units_Z 1
_cell_length_a 9.8377(5)
_cell_length_b 10.7472(5)
_cell_length_c 13.5696(6)
_cell_measurement_reflns_used 9993
_cell_measurement_temperature 100(2)
_cell_measurement_theta_max 27.10
_cell_measurement_theta_min 2.27
_cell_volume 1219.47(10)
_computing_cell_refinement 'Bruker SAINT'
_computing_data_collection 'Bruker APEX2'
_computing_data_reduction 'Bruker SAINT'
_computing_molecular_graphics 'Bruker SHELXTL'
_computing_publication_material 'Bruker SHELXTL'
_computing_structure_refinement 'SHELXL-97 (Sheldrick, 2008)'
_computing_structure_solution 'SHELXS-97 (Sheldrick, 2008)'
_diffrn_ambient_temperature 100(2)
_diffrn_measured_fraction_theta_full 0.994
_diffrn_measured_fraction_theta_max 0.994
_diffrn_measurement_device_type 'Bruker APEX-II CCD'
_diffrn_measurement_method '\f and \w scans'
_diffrn_radiation_monochromator graphite
_diffrn_radiation_source 'fine-focus sealed tube'
_diffrn_radiation_type MoK\a
_diffrn_radiation_wavelength 0.71073
_diffrn_reflns_av_R_equivalents 0.0361
_diffrn_reflns_av_sigmaI/netI 0.0350
_diffrn_reflns_limit_h_max 12
_diffrn_reflns_limit_h_min -12
_diffrn_reflns_limit_k_max 13
_diffrn_reflns_limit_k_min -13
_diffrn_reflns_limit_l_max 17
_diffrn_reflns_limit_l_min -17
_diffrn_reflns_number 21024
_diffrn_reflns_theta_full 27.15
_diffrn_reflns_theta_max 27.15
_diffrn_reflns_theta_min 1.59
_exptl_absorpt_coefficient_mu 0.606
_exptl_absorpt_correction_T_max 0.9308
_exptl_absorpt_correction_T_min 0.9308
_exptl_absorpt_correction_type multi-scan
_exptl_absorpt_process_details 'SADABS; (Sheldrick, 2006)'
_exptl_crystal_colour orange
_exptl_crystal_density_diffrn 1.499
_exptl_crystal_description block
_exptl_crystal_F_000 570
_exptl_crystal_size_max 0.12
_exptl_crystal_size_mid 0.12
_exptl_crystal_size_min 0.12
_refine_diff_density_max 0.759
_refine_diff_density_min -0.285
_refine_diff_density_rms 0.082
_refine_ls_extinction_method none
_refine_ls_goodness_of_fit_ref 1.107
_refine_ls_hydrogen_treatment constr
_refine_ls_matrix_type full
_refine_ls_number_parameters 324
_refine_ls_number_reflns 5365
_refine_ls_number_restraints 0
_refine_ls_restrained_S_all 1.107
_refine_ls_R_factor_all 0.0552
_refine_ls_R_factor_gt 0.0404
_refine_ls_shift/su_max 0.000
_refine_ls_shift/su_mean 0.000
_refine_ls_structure_factor_coef Fsqd
_refine_ls_weighting_details 'calc w=1/[\s^2^(Fo^2^)+(0.0414P)^2^+1.8826P] where P=(Fo^2^+2Fc^2^)/3'
_refine_ls_weighting_scheme calc
_refine_ls_wR_factor_gt 0.1047
_refine_ls_wR_factor_ref 0.1116
_reflns_number_gt 4334
_reflns_number_total 5365
_reflns_threshold_expression >2sigma(I)
_cod_data_source_file ja400181a_si_002_1.cif
_cod_data_source_block helm013_final
_cod_original_sg_symbol_Hall -P1
_cod_database_code 4119608

loop_
_symmetry_equiv_pos_as_xyz
'x, y, z'
'-x, -y, -z'

loop_
_atom_site_label
_atom_site_type_symbol
_atom_site_fract_x
_atom_site_fract_y
_atom_site_fract_z
_atom_site_U_iso_or_equiv
_atom_site_adp_type
_atom_site_occupancy
_atom_site_symmetry_multiplicity
_atom_site_calc_flag
_atom_site_refinement_flags
Ni1 Ni 0.0000 1.0000 0.0000 0.01309(12) Uani 1 2 d S
P1 P 0.10031(7) 0.98788(7) 0.15068(5) 0.01372(15) Uani 1 1 d .
P2 P -0.11317(7) 0.85953(7) 0.05721(5) 0.01327(14) Uani 1 1 d .
O1 O 0.6746(2) 0.6171(2) 0.07399(15) 0.0212(4) Uani 1 1 d .
N1 N 0.0876(2) 0.7130(2) -0.05968(16) 0.0147(4) Uani 1 1 d .
C1 C -0.3015(3) 0.9526(3) -0.0225(2) 0.0169(5) Uani 1 1 d .
H1A H -0.3389 0.8803 -0.0211 0.020 Uiso 1 1 calc R
H1B H -0.3746 1.0253 0.0068 0.020 Uiso 1 1 calc R
C2 C 0.2930(3) 0.9699(3) 0.1357(2) 0.0180(5) Uani 1 1 d .
H2A H 0.3214 1.0127 0.1826 0.022 Uiso 1 1 calc R
H2B H 0.3672 0.8648 0.1565 0.022 Uiso 1 1 calc R
C17 C -0.1481(3) 0.7968(3) 0.18944(19) 0.0151(5) Uani 1 1 d .
C18 C -0.0422(3) 0.6627(3) 0.2606(2) 0.0165(5) Uani 1 1 d .
H18 H 0.0509 0.6056 0.2403 0.020 Uiso 1 1 calc R
C19 C -0.0727(3) 0.6132(3) 0.3604(2) 0.0194(5) Uani 1 1 d .
H19 H -0.0016 0.5211 0.4077 0.023 Uiso 1 1 calc R
C20 C -0.2071(3) 0.6979(3) 0.3916(2) 0.0211(6) Uani 1 1 d .
H20 H -0.2276 0.6636 0.4602 0.025 Uiso 1 1 calc R
C21 C -0.3109(3) 0.8320(3) 0.3227(2) 0.0221(6) Uani 1 1 d .
H21 H -0.4018 0.8906 0.3444 0.026 Uiso 1 1 calc R
C22 C -0.2822(3) 0.8814(3) 0.2215(2) 0.0196(5) Uani 1 1 d .
H22 H -0.3544 0.9730 0.1742 0.023 Uiso 1 1 calc R
C4 C -0.0130(3) 0.6937(3) 0.0144(2) 0.0157(5) Uani 1 1 d .
H4A H 0.0470 0.6067 0.0763 0.019 Uiso 1 1 calc R
H4B H -0.0901 0.6758 -0.0178 0.019 Uiso 1 1 calc R
C3 C -0.0075(3) 1.1772(3) 0.1592(2) 0.0166(5) Uani 1 1 d .
H3A H -0.0820 1.1771 0.2083 0.020 Uiso 1 1 calc R
H3B H 0.0652 1.2032 0.1879 0.020 Uiso 1 1 calc R
C5 C 0.2294(3) 0.6992(3) -0.0211(2) 0.0155(5) Uani 1 1 d .
C6 C 0.3015(3) 0.6108(3) 0.0805(2) 0.0177(5) Uani 1 1 d .
H6 H 0.2489 0.5694 0.1274 0.021 Uiso 1 1 calc R
C7 C 0.4487(3) 0.5820(3) 0.1149(2) 0.0180(5) Uani 1 1 d .
H7 H 0.4952 0.5211 0.1845 0.022 Uiso 1 1 calc R
C8 C 0.5281(3) 0.6414(3) 0.0484(2) 0.0170(5) Uani 1 1 d .
C9 C 0.4577(3) 0.7304(3) -0.0528(2) 0.0190(5) Uani 1 1 d .
H9 H 0.5114 0.7706 -0.0995 0.023 Uiso 1 1 calc R
C10 C 0.3100(3) 0.7614(3) -0.0867(2) 0.0177(5) Uani 1 1 d .
H10 H 0.2625 0.8258 -0.1554 0.021 Uiso 1 1 calc R
C23 C 0.7476(3) 0.5234(3) 0.1778(2) 0.0234(6) Uani 1 1 d .
H23A H 0.6978 0.5726 0.2276 0.035 Uiso 1 1 calc R
H23B H 0.8555 0.5013 0.1847 0.035 Uiso 1 1 calc R
H23C H 0.7394 0.4322 0.1923 0.035 Uiso 1 1 calc R
C11 C 0.1277(3) 0.8621(3) 0.28081(19) 0.0167(5) Uani 1 1 d .
C16 C 0.0307(3) 0.9019(3) 0.3529(2) 0.0208(6) Uani 1 1 d .
H16 H -0.0557 0.9956 0.3328 0.025 Uiso 1 1 calc R
C15 C 0.0592(4) 0.8055(3) 0.4541(2) 0.0263(6) Uani 1 1 d .
H15 H -0.0077 0.8335 0.5026 0.032 Uiso 1 1 calc R
C14 C 0.1845(4) 0.6696(3) 0.4839(2) 0.0262(6) Uani 1 1 d .
H14 H 0.2050 0.6049 0.5534 0.031 Uiso 1 1 calc R
C13 C 0.2806(3) 0.6271(3) 0.4128(2) 0.0251(6) Uani 1 1 d .
H13 H 0.3656 0.5325 0.4331 0.030 Uiso 1 1 calc R
C12 C 0.2528(3) 0.7226(3) 0.3119(2) 0.0209(6) Uani 1 1 d .
H12 H 0.3192 0.6930 0.2635 0.025 Uiso 1 1 calc R
B1 B 0.2568(4) 0.2755(4) 0.2902(3) 0.0236(7) Uani 1 1 d .
F1 F 0.3813(2) 0.1494(2) 0.28715(15) 0.0365(4) Uani 1 1 d .
F2 F 0.1623(3) 0.2365(3) 0.35424(16) 0.0514(6) Uani 1 1 d .
F3 F 0.1758(2) 0.35722(19) 0.19000(13) 0.0302(4) Uani 1 1 d .
F4 F 0.3045(2) 0.3592(2) 0.32689(17) 0.0453(5) Uani 1 1 d .
N1S N 0.2911(3) 0.7817(3) 0.6663(2) 0.0334(6) Uani 1 1 d .
C1S C 0.3393(3) 0.8227(3) 0.5945(2) 0.0243(6) Uani 1 1 d .
C2S C 0.3969(4) 0.8769(4) 0.5011(2) 0.0341(7) Uani 1 1 d .
H2S1 H 0.3901 0.8306 0.4502 0.051 Uiso 1 1 calc R
H2S2 H 0.5037 0.8533 0.5193 0.051 Uiso 1 1 calc R
H2S3 H 0.3357 0.9833 0.4707 0.051 Uiso 1 1 calc R

loop_
_atom_site_aniso_label
_atom_site_aniso_U_11
_atom_site_aniso_U_22
_atom_site_aniso_U_33
_atom_site_aniso_U_23
_atom_site_aniso_U_13
_atom_site_aniso_U_12
Ni1 0.0136(2) 0.0154(2) 0.0117(2) -0.00235(17) -0.00024(17) -0.00918(19)
P1 0.0128(3) 0.0150(3) 0.0127(3) -0.0027(2) -0.0010(2) -0.0070(3)
P2 0.0117(3) 0.0145(3) 0.0142(3) -0.0030(2) 0.0010(2) -0.0076(3)
O1 0.0161(9) 0.0220(10) 0.0248(10) -0.0041(8) -0.0019(8) -0.0105(8)
N1 0.0134(10) 0.0159(11) 0.0141(10) -0.0024(8) 0.0003(8) -0.0077(9)
C1 0.0125(12) 0.0192(13) 0.0191(13) -0.0040(10) -0.0014(10) -0.0088(10)
C2 0.0139(12) 0.0198(13) 0.0186(13) -0.0032(10) -0.0013(10) -0.0083(11)
C17 0.0174(12) 0.0174(13) 0.0150(12) -0.0043(10) 0.0024(10) -0.0127(11)
C18 0.0151(12) 0.0186(13) 0.0183(13) -0.0058(10) 0.0009(10) -0.0101(11)
C19 0.0196(13) 0.0203(14) 0.0164(13) -0.0014(10) -0.0030(10) -0.0103(11)
C20 0.0237(14) 0.0253(15) 0.0167(13) -0.0041(11) 0.0043(11) -0.0151(12)
C21 0.0196(13) 0.0234(14) 0.0224(14) -0.0066(11) 0.0066(11) -0.0098(12)
C22 0.0182(13) 0.0176(13) 0.0201(13) -0.0026(11) 0.0025(10) -0.0081(11)
C4 0.0142(12) 0.0157(12) 0.0184(12) -0.0053(10) 0.0027(10) -0.0080(10)
C3 0.0161(12) 0.0166(13) 0.0165(12) -0.0057(10) 0.0000(10) -0.0066(10)
C5 0.0132(12) 0.0134(12) 0.0193(13) -0.0068(10) 0.0001(10) -0.0047(10)
C6 0.0151(12) 0.0202(13) 0.0163(12) -0.0041(10) 0.0034(10) -0.0082(11)
C7 0.0168(13) 0.0183(13) 0.0156(12) -0.0041(10) 0.0002(10) -0.0062(11)
C8 0.0137(12) 0.0146(12) 0.0227(13) -0.0081(10) 0.0017(10) -0.0052(10)
C9 0.0179(13) 0.0175(13) 0.0223(13) -0.0063(11) 0.0046(10) -0.0090(11)
C10 0.0182(13) 0.0175(13) 0.0168(13) -0.0048(10) 0.0022(10) -0.0082(11)
C23 0.0194(14) 0.0244(15) 0.0257(14) -0.0070(12) -0.0021(11) -0.0104(12)
C11 0.0198(13) 0.0203(13) 0.0141(12) -0.0031(10) -0.0016(10) -0.0142(11)
C16 0.0216(14) 0.0210(14) 0.0196(13) -0.0038(11) 0.0021(11) -0.0113(12)
C15 0.0379(17) 0.0341(17) 0.0166(13) -0.0082(12) 0.0078(12) -0.0250(15)
C14 0.0360(17) 0.0294(16) 0.0174(13) 0.0003(12) -0.0051(12) -0.0237(14)
C13 0.0280(15) 0.0208(14) 0.0237(14) 0.0003(11) -0.0064(12) -0.0135(12)
C12 0.0206(14) 0.0219(14) 0.0201(13) -0.0044(11) -0.0008(11) -0.0112(12)
B1 0.0235(16) 0.0217(16) 0.0216(15) -0.0037(13) -0.0033(12) -0.0091(13)
F1 0.0320(10) 0.0250(10) 0.0449(11) -0.0124(8) -0.0010(8) -0.0058(8)
F2 0.0524(14) 0.0585(14) 0.0362(11) -0.0027(10) 0.0168(10) -0.0273(12)
F3 0.0351(10) 0.0282(9) 0.0246(9) 0.0015(7) -0.0092(7) -0.0185(8)
F4 0.0410(12) 0.0326(11) 0.0583(13) -0.0212(10) -0.0207(10) -0.0092(9)
N1S 0.0352(15) 0.0476(17) 0.0246(13) -0.0141(12) 0.0086(12) -0.0237(14)
C1S 0.0210(14) 0.0284(15) 0.0241(15) -0.0095(12) 0.0004(11) -0.0111(12)
C2S 0.0350(18) 0.045(2) 0.0255(16) -0.0032(14) 0.0027(13) -0.0258(16)

loop_
_atom_type_symbol
_atom_type_description
_atom_type_scat_dispersion_real
_atom_type_scat_dispersion_imag
_atom_type_scat_source
C C 0.0033 0.0016 'International Tables Vol C Tables 4.2.6.8 and 6.1.1.4'
H H 0.0000 0.0000 'International Tables Vol C Tables 4.2.6.8 and 6.1.1.4'
N N 0.0061 0.0033 'International Tables Vol C Tables 4.2.6.8 and 6.1.1.4'
O O 0.0106 0.0060 'International Tables Vol C Tables 4.2.6.8 and 6.1.1.4'
B B 0.0013 0.0007 'International Tables Vol C Tables 4.2.6.8 and 6.1.1.4'
F F 0.0171 0.0103 'International Tables Vol C Tables 4.2.6.8 and 6.1.1.4'
P P 0.1023 0.0942 'International Tables Vol C Tables 4.2.6.8 and 6.1.1.4'
Ni Ni 0.3393 1.1124 'International Tables Vol C Tables 4.2.6.8 and 6.1.1.4'

loop_
_geom_angle_atom_site_label_1
_geom_angle_atom_site_label_2
_geom_angle_atom_site_label_3
_geom_angle
_geom_angle_site_symmetry_1
_geom_angle_site_symmetry_3
P2 Ni1 P2 180.0 2_575 .
P2 Ni1 P1 99.96(2) 2_575 2_575
P2 Ni1 P1 80.04(2) . 2_575
P2 Ni1 P1 80.04(2) 2_575 .
P2 Ni1 P1 99.96(2) . .
P1 Ni1 P1 180.0 2_575 .
C11 P1 C2 102.87(12) . .
C11 P1 C3 106.18(12) . .
C2 P1 C3 103.18(12) . .
C11 P1 Ni1 129.82(8) . .
C2 P1 Ni1 106.90(9) . .
C3 P1 Ni1 105.15(8) . .
C17 P2 C1 104.62(12) . .
C17 P2 C4 107.59(12) . .
C1 P2 C4 101.91(12) . .
C17 P2 Ni1 126.60(8) . .
C1 P2 Ni1 106.68(9) . .
C4 P2 Ni1 106.82(8) . .
C8 O1 C23 116.1(2) . .
C5 N1 C3 118.3(2) . 2_575
C5 N1 C4 118.0(2) . .
C3 N1 C4 113.3(2) 2_575 .
C2 C1 P2 110.43(17) 2_575 .
C2 C1 H1A 109.6 2_575 .
P2 C1 H1A 109.6 . .
C2 C1 H1B 109.6 2_575 .
P2 C1 H1B 109.6 . .
H1A C1 H1B 108.1 . .
C1 C2 P1 111.31(17) 2_575 .
C1 C2 H2A 109.4 2_575 .
P1 C2 H2A 109.4 . .
C1 C2 H2B 109.4 2_575 .
P1 C2 H2B 109.4 . .
H2A C2 H2B 108.0 . .
C22 C17 C18 119.1(2) . .
C22 C17 P2 120.2(2) . .
C18 C17 P2 120.8(2) . .
C19 C18 C17 120.3(2) . .
C19 C18 H18 119.9 . .
C17 C18 H18 119.9 . .
C18 C19 C20 120.3(3) . .
C18 C19 H19 119.9 . .
C20 C19 H19 119.9 . .
C21 C20 C19 119.9(2) . .
C21 C20 H20 120.0 . .
C19 C20 H20 120.0 . .
C20 C21 C22 120.1(3) . .
C20 C21 H21 119.9 . .
C22 C21 H21 119.9 . .
C21 C22 C17 120.3(3) . .
C21 C22 H22 119.8 . .
C17 C22 H22 119.8 . .
N1 C4 P2 111.60(17) . .
N1 C4 H4A 109.3 . .
P2 C4 H4A 109.3 . .
N1 C4 H4B 109.3 . .
P2 C4 H4B 109.3 . .
H4A C4 H4B 108.0 . .
N1 C3 P1 113.06(17) 2_575 .
N1 C3 H3A 109.0 2_575 .
P1 C3 H3A 109.0 . .
N1 C3 H3B 109.0 2_575 .
P1 C3 H3B 109.0 . .
H3A C3 H3B 107.8 . .
C6 C5 C10 117.2(2) . .
C6 C5 N1 121.1(2) . .
C10 C5 N1 121.4(2) . .
C7 C6 C5 121.5(2) . .
C7 C6 H6 119.3 . .
C5 C6 H6 119.3 . .
C8 C7 C6 120.6(2) . .
C8 C7 H7 119.7 . .
C6 C7 H7 119.7 . .
O1 C8 C7 125.0(2) . .
O1 C8 C9 116.3(2) . .
C7 C8 C9 118.7(2) . .
C10 C9 C8 120.8(2) . .
C10 C9 H9 119.6 . .
C8 C9 H9 119.6 . .
C9 C10 C5 121.1(2) . .
C9 C10 H10 119.4 . .
C5 C10 H10 119.4 . .
O1 C23 H23A 109.5 . .
O1 C23 H23B 109.5 . .
H23A C23 H23B 109.5 . .
O1 C23 H23C 109.5 . .
H23A C23 H23C 109.5 . .
H23B C23 H23C 109.5 . .
C16 C11 C12 118.6(2) . .
C16 C11 P1 121.9(2) . .
C12 C11 P1 119.5(2) . .
C15 C16 C11 120.6(3) . .
C15 C16 H16 119.7 . .
C11 C16 H16 119.7 . .
C14 C15 C16 120.0(3) . .
C14 C15 H15 120.0 . .
C16 C15 H15 120.0 . .
C15 C14 C13 120.1(3) . .
C15 C14 H14 119.9 . .
C13 C14 H14 119.9 . .
C14 C13 C12 120.1(3) . .
C14 C13 H13 120.0 . .
C12 C13 H13 120.0 . .
C13 C12 C11 120.6(3) . .
C13 C12 H12 119.7 . .
C11 C12 H12 119.7 . .
F4 B1 F2 110.2(3) . .
F4 B1 F1 110.5(3) . .
F2 B1 F1 109.0(3) . .
F4 B1 F3 109.0(3) . .
F2 B1 F3 108.9(3) . .
F1 B1 F3 109.2(3) . .
N1S C1S C2S 178.5(3) . .
C1S C2S H2S1 109.5 . .
C1S C2S H2S2 109.5 . .
H2S1 C2S H2S2 109.5 . .
C1S C2S H2S3 109.5 . .
H2S1 C2S H2S3 109.5 . .
H2S2 C2S H2S3 109.5 . .

loop_
_geom_bond_atom_site_label_1
_geom_bond_atom_site_label_2
_geom_bond_distance
_geom_bond_site_symmetry_2
Ni1 P2 2.2110(6) 2_575
Ni1 P2 2.2110(6) .
Ni1 P1 2.2143(6) 2_575
Ni1 P1 2.2143(6) .
P1 C11 1.812(3) .
P1 C2 1.838(3) .
P1 C3 1.881(3) .
P2 C17 1.810(3) .
P2 C1 1.830(3) .
P2 C4 1.890(3) .
O1 C8 1.372(3) .
O1 C23 1.429(3) .
N1 C5 1.420(3) .
N1 C3 1.443(3) 2_575
N1 C4 1.445(3) .
C1 C2 1.537(4) 2_575
C1 H1A 0.9900 .
C1 H1B 0.9900 .
C2 C1 1.537(4) 2_575
C2 H2A 0.9900 .
C2 H2B 0.9900 .
C17 C22 1.396(4) .
C17 C18 1.400(4) .
C18 C19 1.385(4) .
C18 H18 0.9500 .
C19 C20 1.392(4) .
C19 H19 0.9500 .
C20 C21 1.384(4) .
C20 H20 0.9500 .
C21 C22 1.394(4) .
C21 H21 0.9500 .
C22 H22 0.9500 .
C4 H4A 0.9900 .
C4 H4B 0.9900 .
C3 N1 1.443(3) 2_575
C3 H3A 0.9900 .
C3 H3B 0.9900 .
C5 C6 1.395(4) .
C5 C10 1.406(4) .
C6 C7 1.391(4) .
C6 H6 0.9500 .
C7 C8 1.387(4) .
C7 H7 0.9500 .
C8 C9 1.388(4) .
C9 C10 1.386(4) .
C9 H9 0.9500 .
C10 H10 0.9500 .
C23 H23A 0.9800 .
C23 H23B 0.9800 .
C23 H23C 0.9800 .
C11 C16 1.394(4) .
C11 C12 1.400(4) .
C16 C15 1.393(4) .
C16 H16 0.9500 .
C15 C14 1.378(5) .
C15 H15 0.9500 .
C14 C13 1.385(4) .
C14 H14 0.9500 .
C13 C12 1.387(4) .
C13 H13 0.9500 .
C12 H12 0.9500 .
B1 F4 1.382(4) .
B1 F2 1.384(4) .
B1 F1 1.389(4) .
B1 F3 1.392(4) .
N1S C1S 1.138(4) .
C1S C2S 1.454(4) .
C2S H2S1 0.9800 .
C2S H2S2 0.9800 .
C2S H2S3 0.9800 .
